data_7221773
loop_
_publ_author_name
'Sun, Yue'
'Yan, Meng-Qi'
'Liu, Yan'
'Lian, Ze-Yu'
'Meng, Tong'
'chen, Jian'
'Liu, Shenghua'
'Yu, Guang-Ao'

_publ_section_title
;
 Phenylphosphinacalix[3]trifuran: synthesis, coordination and application
 in the Suzuki-Miyaura cross-coupling reaction in water
;
_journal_name_full 'RSC Adv.'
_journal_paper_doi 10.1039/C5RA11778J
_journal_year 2015
_chemical_formula_sum 'C31 H22 Cl3 O3 P3 S3'
_chemical_formula_weight 737.93
_chemical_name_systematic
;
?
;
_space_group_IT_number 62
_symmetry_cell_setting orthorhombic
_symmetry_space_group_name_Hall '-P 2ac 2n'
_symmetry_space_group_name_H-M 'P n m a'
_atom_sites_solution_hydrogens geom
_atom_sites_solution_primary direct
_atom_sites_solution_secondary difmap
_audit_creation_method SHELXL-97
_audit_update_record
;
2012-01-13 deposited with the CCDC.
2015-08-10 downloaded from the CCDC.
;
_cell_angle_alpha 90.00
_cell_angle_beta 90.00
_cell_angle_gamma 90.00
_cell_formula_units_Z 4
_cell_length_a 11.0433(12)
_cell_length_b 16.6075(19)
_cell_length_c 18.186(2)
_cell_measurement_reflns_used 3772
_cell_measurement_temperature 200(2)
_cell_measurement_theta_max 23.52
_cell_measurement_theta_min 2.24
_cell_volume 3335.3(6)
_computing_cell_refinement 'Bruker SAINT'
_computing_data_collection 'Bruker APEX2'
_computing_data_reduction 'Bruker SAINT'
_computing_molecular_graphics 'Bruker SHELXTL'
_computing_publication_material 'Bruker SHELXTL'
_computing_structure_refinement 'SHELXL-97 (Sheldrick, 1997)'
_computing_structure_solution 'SHELXS-97 (Sheldrick, 1990)'
_diffrn_ambient_temperature 200(2)
_diffrn_measured_fraction_theta_full 0.995
_diffrn_measured_fraction_theta_max 0.995
_diffrn_measurement_device_type 'Bruker APEX-II CCD'
_diffrn_measurement_method '\f and \w scans'
_diffrn_radiation_monochromator graphite
_diffrn_radiation_source 'fine-focus sealed tube'
_diffrn_radiation_type MoK\a
_diffrn_radiation_wavelength 0.71073
_diffrn_reflns_av_R_equivalents 0.0538
_diffrn_reflns_av_sigmaI/netI 0.0341
_diffrn_reflns_limit_h_max 13
_diffrn_reflns_limit_h_min -13
_diffrn_reflns_limit_k_max 19
_diffrn_reflns_limit_k_min -19
_diffrn_reflns_limit_l_max 19
_diffrn_reflns_limit_l_min -21
_diffrn_reflns_number 19984
_diffrn_reflns_theta_full 25.02
_diffrn_reflns_theta_max 25.02
_diffrn_reflns_theta_min 2.48
_diffrn_standards_number 0
_exptl_absorpt_coefficient_mu 0.639
_exptl_absorpt_correction_T_max 0.9389
_exptl_absorpt_correction_T_min 0.9047
_exptl_absorpt_correction_type none
_exptl_crystal_colour colourless
_exptl_crystal_density_diffrn 1.470
_exptl_crystal_density_method 'not measured'
_exptl_crystal_description block
_exptl_crystal_F_000 1504
_exptl_crystal_size_max 0.16
_exptl_crystal_size_mid 0.12
_exptl_crystal_size_min 0.10
_refine_diff_density_max 0.896
_refine_diff_density_min -1.026
_refine_diff_density_rms 0.108
_refine_ls_extinction_method none
_refine_ls_goodness_of_fit_ref 1.108
_refine_ls_hydrogen_treatment constr
_refine_ls_matrix_type full
_refine_ls_number_parameters 220
_refine_ls_number_reflns 3040
_refine_ls_number_restraints 6
_refine_ls_restrained_S_all 1.119
_refine_ls_R_factor_all 0.0825
_refine_ls_R_factor_gt 0.0657
_refine_ls_shift/su_max 0.000
_refine_ls_shift/su_mean 0.000
_refine_ls_structure_factor_coef Fsqd
_refine_ls_weighting_details 'calc w=1/[\s^2^(Fo^2^)+(0.1555P)^2^+1.2899P] where P=(Fo^2^+2Fc^2^)/3'
_refine_ls_weighting_scheme calc
_refine_ls_wR_factor_gt 0.2091
_refine_ls_wR_factor_ref 0.2237
_reflns_number_gt 2378
_reflns_number_total 3040
_reflns_threshold_expression >2sigma(I)
_cod_data_source_file c5ra11778j2.cif
_cod_data_source_block e:\111127i\work\mo_111127i_0m
_cod_depositor_comments
;
The following automatic conversions were performed:

'_symmetry_cell_setting' value 'Orthorhombic' changed to
'orthorhombic' according to
/usr/data/users/saulius/crontab/automatic-downloads/rss-feeds/RSC/lib/dictionaries/cif_core.dic
dictionary named 'cif_core.dic' version 2.4.2 from 2011-04-26.

Automatic conversion script
Id: cif_fix_values 3271 2015-04-21 07:52:19Z andrius 
;
_cod_original_sg_symbol_H-M Pnma
_cod_database_code 7221773

loop_
_symmetry_equiv_pos_as_xyz
'x, y, z'
'x+1/2, -y+1/2, -z+1/2'
'-x, y+1/2, -z'
'-x+1/2, -y, z+1/2'
'-x, -y, -z'
'-x-1/2, y-1/2, z-1/2'
'x, -y-1/2, z'
'x-1/2, y, -z-1/2'

loop_
_atom_site_label
_atom_site_type_symbol
_atom_site_fract_x
_atom_site_fract_y
_atom_site_fract_z
_atom_site_U_iso_or_equiv
_atom_site_adp_type
_atom_site_occupancy
_atom_site_symmetry_multiplicity
_atom_site_calc_flag
_atom_site_refinement_flags
_atom_site_disorder_assembly
_atom_site_disorder_group
C1 C 0.3453(4) 0.0999(2) 0.3679(2) 0.0330(8) Uani 1 1 d . . .
C2 C 0.3950(4) 0.0578(3) 0.3115(2) 0.0426(10) Uani 1 1 d . . .
H2 H 0.3654 0.0093 0.2905 0.051 Uiso 1 1 calc R . .
C3 C 0.5001(4) 0.1010(3) 0.2905(2) 0.0411(10) Uani 1 1 d . . .
H3 H 0.5547 0.0866 0.2522 0.049 Uiso 1 1 calc R . .
C4 C 0.5087(3) 0.1658(2) 0.3344(2) 0.0353(9) Uani 1 1 d . . .
C5 C 0.1352(3) 0.1839(2) 0.41300(19) 0.0329(8) Uani 1 1 d . . .
C6 C 0.0237(3) 0.2073(3) 0.3927(2) 0.0392(9) Uani 1 1 d . . .
H6 H -0.0425 0.1733 0.3807 0.047 Uiso 1 1 calc R . .
C7 C 0.6484(5) 0.2500 0.4386(3) 0.0399(13) Uani 1 2 d S . .
C8 C 0.6642(5) 0.1784(3) 0.4765(3) 0.0622(14) Uani 1 1 d . . .
H8 H 0.6525 0.1286 0.4517 0.075 Uiso 1 1 calc R . .
C9 C 0.6962(6) 0.1784(4) 0.5491(3) 0.0795(18) Uani 1 1 d . . .
H9 H 0.7069 0.1288 0.5743 0.095 Uiso 1 1 calc R . .
C10 C 0.7131(8) 0.2500 0.5858(5) 0.078(3) Uani 1 2 d S . .
H10 H 0.7363 0.2500 0.6361 0.093 Uiso 1 2 calc SR . .
C11 C 0.2560(4) 0.0769(3) 0.5149(2) 0.0403(10) Uani 1 1 d . . .
C12 C 0.3395(5) 0.1297(3) 0.5458(2) 0.0584(13) Uani 1 1 d . . .
H12 H 0.3747 0.1710 0.5167 0.070 Uiso 1 1 calc R . .
C13 C 0.3712(5) 0.1220(4) 0.6192(3) 0.0674(15) Uani 1 1 d . . .
H13 H 0.4279 0.1581 0.6405 0.081 Uiso 1 1 calc R . .
C14 C 0.3206(5) 0.0623(4) 0.6608(2) 0.0612(14) Uani 1 1 d . . .
H14 H 0.3425 0.0572 0.7111 0.073 Uiso 1 1 calc R . .
C15 C 0.2396(5) 0.0101(3) 0.6312(3) 0.0626(14) Uani 1 1 d . . .
H15 H 0.2071 -0.0320 0.6605 0.075 Uiso 1 1 calc R . .
C16 C 0.2036(4) 0.0177(3) 0.5582(2) 0.0478(11) Uani 1 1 d . . .
H16 H 0.1438 -0.0172 0.5383 0.057 Uiso 1 1 calc R . .
C17 C 0.0203(16) 0.2421(15) 0.6871(8) 0.115(5) Uani 0.50 1 d PD A -1
H17 H 0.0912 0.2145 0.7101 0.138 Uiso 0.50 1 calc PR A -1
Cl1 Cl 0.041(2) 0.2110(13) 0.6001(9) 0.413(18) Uani 0.50 1 d PD A -1
Cl2 Cl -0.0911(19) 0.1958(13) 0.7346(10) 0.413(14) Uani 0.50 1 d PD A -1
Cl3 Cl 0.052(2) 0.3380(13) 0.7137(11) 0.413(11) Uani 0.50 1 d PD A -1
O1 O 0.4133(2) 0.16596(16) 0.38321(14) 0.0347(7) Uani 1 1 d . . .
O2 O 0.2060(3) 0.2500 0.42742(19) 0.0330(9) Uani 1 2 d S . .
P1 P 0.20800(9) 0.08701(6) 0.42015(5) 0.0348(4) Uani 1 1 d . . .
P2 P 0.60927(12) 0.2500 0.34248(8) 0.0367(4) Uani 1 2 d S . .
S1 S 0.10828(11) 0.00048(7) 0.38254(6) 0.0480(4) Uani 1 1 d . . .
S2 S 0.74077(14) 0.2500 0.27258(9) 0.0515(5) Uani 1 2 d S . .

loop_
_atom_site_aniso_label
_atom_site_aniso_U_11
_atom_site_aniso_U_22
_atom_site_aniso_U_33
_atom_site_aniso_U_23
_atom_site_aniso_U_13
_atom_site_aniso_U_12
C1 0.034(2) 0.036(2) 0.0282(18) 0.0031(15) -0.0046(16) 0.0015(16)
C2 0.050(3) 0.047(2) 0.031(2) -0.0015(18) -0.0042(18) -0.002(2)
C3 0.043(2) 0.053(2) 0.028(2) -0.0049(18) 0.0049(17) 0.0071(19)
C4 0.0281(18) 0.050(2) 0.0281(18) 0.0015(17) 0.0016(15) 0.0076(16)
C5 0.0318(19) 0.043(2) 0.0244(18) 0.0016(15) 0.0019(15) -0.0063(17)
C6 0.0258(18) 0.056(2) 0.036(2) 0.0022(18) -0.0037(15) -0.0076(18)
C7 0.028(3) 0.059(4) 0.033(3) 0.000 0.000(2) 0.000
C8 0.068(3) 0.063(3) 0.056(3) -0.001(2) -0.016(3) 0.019(3)
C9 0.092(4) 0.086(4) 0.061(4) 0.017(3) -0.029(3) 0.022(3)
C10 0.078(6) 0.106(7) 0.048(4) 0.000 -0.033(4) 0.000
C11 0.040(2) 0.051(2) 0.030(2) 0.0121(17) -0.0033(17) -0.0026(18)
C12 0.062(3) 0.077(3) 0.037(2) 0.010(2) -0.013(2) -0.020(3)
C13 0.068(3) 0.097(4) 0.037(3) 0.008(3) -0.016(2) -0.018(3)
C14 0.071(3) 0.083(4) 0.029(2) 0.009(2) -0.005(2) 0.008(3)
C15 0.086(4) 0.069(3) 0.032(2) 0.012(2) 0.004(3) -0.004(3)
C16 0.051(3) 0.059(3) 0.034(2) 0.009(2) 0.0041(19) -0.003(2)
C17 0.111(10) 0.134(16) 0.101(10) 0.00(2) 0.000(8) 0.00(3)
Cl1 0.42(2) 0.51(6) 0.31(2) -0.015(17) 0.024(16) 0.03(2)
Cl2 0.42(3) 0.51(4) 0.31(2) -0.015(16) 0.024(18) 0.03(2)
Cl3 0.42(3) 0.51(3) 0.31(2) -0.01(2) 0.02(2) 0.03(2)
O1 0.0307(14) 0.0413(15) 0.0322(14) -0.0051(11) 0.0053(11) -0.0017(11)
O2 0.0261(18) 0.043(2) 0.030(2) 0.000 -0.0029(14) 0.000
P1 0.0339(6) 0.0416(6) 0.0289(6) 0.0061(4) -0.0046(4) -0.0053(4)
P2 0.0246(7) 0.0537(9) 0.0317(8) 0.000 0.0018(5) 0.000
S1 0.0516(7) 0.0468(7) 0.0457(7) 0.0078(5) -0.0129(5) -0.0162(5)
S2 0.0296(8) 0.0824(12) 0.0426(9) 0.000 0.0084(6) 0.000

loop_
_atom_type_symbol
_atom_type_description
_atom_type_scat_dispersion_real
_atom_type_scat_dispersion_imag
_atom_type_scat_source
C C 0.0033 0.0016 'International Tables Vol C Tables 4.2.6.8 and 6.1.1.4'
H H 0.0000 0.0000 'International Tables Vol C Tables 4.2.6.8 and 6.1.1.4'
O O 0.0106 0.0060 'International Tables Vol C Tables 4.2.6.8 and 6.1.1.4'
S S 0.1246 0.1234 'International Tables Vol C Tables 4.2.6.8 and 6.1.1.4'
P P 0.1023 0.0942 'International Tables Vol C Tables 4.2.6.8 and 6.1.1.4'
Cl Cl 0.1484 0.1585 'International Tables Vol C Tables 4.2.6.8 and 6.1.1.4'

loop_
_geom_angle_atom_site_label_1
_geom_angle_atom_site_label_2
_geom_angle_atom_site_label_3
_geom_angle
_geom_angle_site_symmetry_1
_geom_angle_site_symmetry_3
C2 C1 O1 110.3(3) . .
C2 C1 P1 132.6(3) . .
O1 C1 P1 117.0(3) . .
C1 C2 C3 106.0(4) . .
C1 C2 H2 127.0 . .
C3 C2 H2 127.0 . .
C4 C3 C2 107.6(4) . .
C4 C3 H3 126.2 . .
C2 C3 H3 126.2 . .
C3 C4 O1 109.3(3) . .
C3 C4 P2 135.9(3) . .
O1 C4 P2 114.8(3) . .
C6 C5 O2 110.0(3) . .
C6 C5 P1 133.4(3) . .
O2 C5 P1 116.5(3) . .
C5 C6 C6 106.9(2) . 7_565
C5 C6 H6 126.6 . .
C6 C6 H6 126.6 7_565 .
C8 C7 C8 118.3(6) 7_565 .
C8 C7 P2 120.9(3) 7_565 .
C8 C7 P2 120.9(3) . .
C9 C8 C7 120.8(5) . .
C9 C8 H8 119.6 . .
C7 C8 H8 119.6 . .
C8 C9 C10 120.3(6) . .
C8 C9 H9 119.9 . .
C10 C9 H9 119.9 . .
C9 C10 C9 119.4(7) 7_565 .
C9 C10 H10 120.3 7_565 .
C9 C10 H10 120.3 . .
C16 C11 C12 119.6(4) . .
C16 C11 P1 119.0(3) . .
C12 C11 P1 121.4(3) . .
C13 C12 C11 119.9(5) . .
C13 C12 H12 120.1 . .
C11 C12 H12 120.1 . .
C14 C13 C12 119.9(5) . .
C14 C13 H13 120.1 . .
C12 C13 H13 120.1 . .
C15 C14 C13 120.8(4) . .
C15 C14 H14 119.6 . .
C13 C14 H14 119.6 . .
C14 C15 C16 120.6(5) . .
C14 C15 H15 119.7 . .
C16 C15 H15 119.7 . .
C11 C16 C15 119.2(5) . .
C11 C16 H16 120.4 . .
C15 C16 H16 120.4 . .
Cl1 C17 Cl2 116.0(11) . .
Cl1 C17 Cl3 121.8(12) . .
Cl2 C17 Cl3 115.7(11) . .
Cl1 C17 H17 98.5 . .
Cl2 C17 H17 98.5 . .
Cl3 C17 H17 98.5 . .
C1 O1 C4 106.8(3) . .
C5 O2 C5 106.2(4) . 7_565
C1 P1 C5 103.37(17) . .
C1 P1 C11 105.43(18) . .
C5 P1 C11 106.37(19) . .
C1 P1 S1 112.38(14) . .
C5 P1 S1 112.55(13) . .
C11 P1 S1 115.73(15) . .
C4 P2 C4 102.6(2) 7_565 .
C4 P2 C7 103.23(17) 7_565 .
C4 P2 C7 103.23(17) . .
C4 P2 S2 114.36(13) 7_565 .
C4 P2 S2 114.36(13) . .
C7 P2 S2 117.3(2) . .

loop_
_geom_bond_atom_site_label_1
_geom_bond_atom_site_label_2
_geom_bond_distance
_geom_bond_site_symmetry_2
C1 C2 1.357(6) .
C1 O1 1.358(5) .
C1 P1 1.802(4) .
C2 C3 1.417(6) .
C2 H2 0.9500 .
C3 C4 1.344(6) .
C3 H3 0.9500 .
C4 O1 1.377(4) .
C4 P2 1.792(4) .
C5 C6 1.344(6) .
C5 O2 1.373(4) .
C5 P1 1.803(4) .
C6 C6 1.417(9) 7_565
C6 H6 0.9500 .
C7 C8 1.385(6) 7_565
C7 C8 1.385(6) .
C7 P2 1.801(6) .
C8 C9 1.366(8) .
C8 H8 0.9500 .
C9 C10 1.376(8) .
C9 H9 0.9500 .
C10 C9 1.376(8) 7_565
C10 H10 0.9500 .
C11 C16 1.386(6) .
C11 C12 1.391(6) .
C11 P1 1.811(4) .
C12 C13 1.385(7) .
C12 H12 0.9500 .
C13 C14 1.367(7) .
C13 H13 0.9500 .
C14 C15 1.357(8) .
C14 H14 0.9500 .
C15 C16 1.391(7) .
C15 H15 0.9500 .
C16 H16 0.9500 .
C17 Cl1 1.680(9) .
C17 Cl2 1.687(10) .
C17 Cl3 1.701(10) .
C17 H17 1.0000 .
O2 C5 1.373(4) 7_565
P1 S1 1.9354(15) .
P2 C4 1.792(4) 7_565
P2 S2 1.930(2) .

loop_
_geom_torsion_atom_site_label_1
_geom_torsion_atom_site_label_2
_geom_torsion_atom_site_label_3
_geom_torsion_atom_site_label_4
_geom_torsion
_geom_torsion_site_symmetry_1
_geom_torsion_site_symmetry_4
O1 C1 C2 C3 -0.3(4) . .
P1 C1 C2 C3 176.1(3) . .
C1 C2 C3 C4 0.0(5) . .
C2 C3 C4 O1 0.3(4) . .
C2 C3 C4 P2 -178.0(3) . .
O2 C5 C6 C6 1.2(3) . 7_565
P1 C5 C6 C6 -175.4(3) . 7_565
C8 C7 C8 C9 -1.0(11) 7_565 .
P2 C7 C8 C9 178.7(5) . .
C7 C8 C9 C10 0.1(11) . .
C8 C9 C10 C9 0.7(14) . 7_565
C16 C11 C12 C13 1.1(8) . .
P1 C11 C12 C13 177.8(4) . .
C11 C12 C13 C14 0.2(9) . .
C12 C13 C14 C15 0.1(9) . .
C13 C14 C15 C16 -1.9(9) . .
C12 C11 C16 C15 -2.8(7) . .
P1 C11 C16 C15 -179.6(4) . .
C14 C15 C16 C11 3.2(8) . .
C2 C1 O1 C4 0.5(4) . .
P1 C1 O1 C4 -176.5(2) . .
C3 C4 O1 C1 -0.5(4) . .
P2 C4 O1 C1 178.3(2) . .
C6 C5 O2 C5 -1.9(5) . 7_565
P1 C5 O2 C5 175.29(13) . 7_565
C2 C1 P1 C5 -126.8(4) . .
O1 C1 P1 C5 49.4(3) . .
C2 C1 P1 C11 121.7(4) . .
O1 C1 P1 C11 -62.1(3) . .
C2 C1 P1 S1 -5.2(4) . .
O1 C1 P1 S1 171.0(2) . .
C6 C5 P1 C1 127.9(4) . .
O2 C5 P1 C1 -48.6(3) . .
C6 C5 P1 C11 -121.4(4) . .
O2 C5 P1 C11 62.2(3) . .
C6 C5 P1 S1 6.4(4) . .
O2 C5 P1 S1 -170.0(2) . .
C16 C11 P1 C1 -136.0(4) . .
C12 C11 P1 C1 47.3(4) . .
C16 C11 P1 C5 114.7(4) . .
C12 C11 P1 C5 -62.0(4) . .
C16 C11 P1 S1 -11.1(4) . .
C12 C11 P1 S1 172.2(4) . .
C3 C4 P2 C4 123.7(4) . 7_565
O1 C4 P2 C4 -54.6(4) . 7_565
C3 C4 P2 C7 -129.3(4) . .
O1 C4 P2 C7 52.5(3) . .
C3 C4 P2 S2 -0.7(5) . .
O1 C4 P2 S2 -179.0(2) . .
C8 C7 P2 C4 -36.9(5) 7_565 7_565
C8 C7 P2 C4 143.4(5) . 7_565
C8 C7 P2 C4 -143.4(5) 7_565 .
C8 C7 P2 C4 36.9(5) . .
C8 C7 P2 S2 89.8(5) 7_565 .
C8 C7 P2 S2 -89.8(5) . .
